data_7234572
loop_
_publ_author_name
'Wen Li'
'Yu-Mo Zhang'
'Ting Zhang'
'Weiran Zhang'
'Minjie Li'
'Sean Xiao-An Zhang'

_publ_section_title
;
 Tunable RGB luminescence of a single molecule with high quantum yields
 through a rational design
;
_journal_name_full 'Journal of Materials Chemistry C'
_journal_page_first 1527
_journal_page_last 1532
_journal_paper_doi 10.1039/C5TC03378K
_journal_volume 4
_journal_year 2016
_chemical_formula_sum 'C41 H38 N4 O3 S'
_chemical_formula_weight 666.81
_space_group_IT_number 14
_space_group_name_Hall '-P 2ybc'
_space_group_name_H-M_alt 'P 1 21/c 1'
_symmetry_cell_setting monoclinic
_symmetry_space_group_name_H-M 'P 1 21/c 1'
_atom_sites_solution_hydrogens geom
_atom_sites_solution_primary direct
_atom_sites_solution_secondary difmap
_cell_angle_alpha 90.00
_cell_angle_beta 113.281(2)
_cell_angle_gamma 90.00
_cell_formula_units_Z 4
_cell_length_a 18.9533(12)
_cell_length_b 9.1195(6)
_cell_length_c 21.5823(13)
_cell_measurement_reflns_used 1915
_cell_measurement_temperature 296(2)
_cell_measurement_theta_max 20.86
_cell_measurement_theta_min 2.43
_cell_volume 3426.6(4)
_computing_structure_refinement 'SHELXL-97 (Sheldrick, 1997)'
_computing_structure_solution 'SHELXS-97 (Sheldrick, 1990)'
_diffrn_ambient_temperature 296(2)
_diffrn_measured_fraction_theta_full 0.997
_diffrn_measured_fraction_theta_max 0.997
_diffrn_measurement_device_type CCD
_diffrn_radiation_monochromator graphite
_diffrn_radiation_source 'fine-focus sealed tube'
_diffrn_radiation_type MoK\a
_diffrn_radiation_wavelength 0.71073
_diffrn_reflns_av_R_equivalents 0.0696
_diffrn_reflns_av_sigmaI/netI 0.0694
_diffrn_reflns_limit_h_max 21
_diffrn_reflns_limit_h_min -22
_diffrn_reflns_limit_k_max 10
_diffrn_reflns_limit_k_min -10
_diffrn_reflns_limit_l_max 25
_diffrn_reflns_limit_l_min -23
_diffrn_reflns_number 21834
_diffrn_reflns_theta_full 25.23
_diffrn_reflns_theta_max 25.23
_diffrn_reflns_theta_min 1.17
_exptl_absorpt_coefficient_mu 0.140
_exptl_absorpt_correction_T_max 0.9752
_exptl_absorpt_correction_T_min 0.9698
_exptl_absorpt_correction_type multi-scan
_exptl_absorpt_process_details sadabs
_exptl_crystal_colour colorless
_exptl_crystal_density_diffrn 1.293
_exptl_crystal_density_method 'not measured'
_exptl_crystal_description block
_exptl_crystal_F_000 1408
_exptl_crystal_size_max 0.22
_exptl_crystal_size_mid 0.20
_exptl_crystal_size_min 0.18
_refine_diff_density_max 0.538
_refine_diff_density_min -0.281
_refine_diff_density_rms 0.042
_refine_ls_extinction_method none
_refine_ls_goodness_of_fit_ref 1.027
_refine_ls_hydrogen_treatment mixed
_refine_ls_matrix_type full
_refine_ls_number_parameters 493
_refine_ls_number_reflns 6158
_refine_ls_number_restraints 130
_refine_ls_restrained_S_all 1.036
_refine_ls_R_factor_all 0.1242
_refine_ls_R_factor_gt 0.0584
_refine_ls_shift/su_max 0.000
_refine_ls_shift/su_mean 0.000
_refine_ls_structure_factor_coef Fsqd
_refine_ls_weighting_details 'calc w=1/[\s^2^(Fo^2^)+(0.0688P)^2^+0.3632P] where P=(Fo^2^+2Fc^2^)/3'
_refine_ls_weighting_scheme calc
_refine_ls_wR_factor_gt 0.1330
_refine_ls_wR_factor_ref 0.1604
_reflns_number_gt 3391
_reflns_number_total 6158
_reflns_threshold_expression >2sigma(I)
_cod_data_source_file J-Mater-Chem-C-2016-4-1527.cif
_cod_data_source_block 1
_cod_original_sg_symbol_H-M P2(1)/c
_cod_database_code 7234572

loop_
_symmetry_equiv_pos_as_xyz
'x, y, z'
'-x, y+1/2, -z+1/2'
'-x, -y, -z'
'x, -y-1/2, z-1/2'

loop_
_atom_site_label
_atom_site_type_symbol
_atom_site_fract_x
_atom_site_fract_y
_atom_site_fract_z
_atom_site_U_iso_or_equiv
_atom_site_adp_type
_atom_site_occupancy
_atom_site_symmetry_multiplicity
_atom_site_calc_flag
_atom_site_refinement_flags
_atom_site_disorder_assembly
_atom_site_disorder_group
C1 C 0.43519(17) 0.0156(4) 1.04859(17) 0.0535(8) Uani 1 1 d DU . .
C2 C 0.4713(2) -0.0534(6) 1.11189(19) 0.0753(12) Uani 1 1 d . B .
H2 H 0.5035 -0.0023 1.1498 0.090 Uiso 1 1 calc R . .
C3 C 0.4560(2) -0.2029(7) 1.1145(2) 0.0883(16) Uani 1 1 d . . .
H3 H 0.4792 -0.2541 1.1547 0.106 Uiso 1 1 calc R B .
C4 C 0.4063(3) -0.2753(5) 1.0573(3) 0.0876(14) Uani 1 1 d . B .
H4 H 0.3967 -0.3744 1.0603 0.105 Uiso 1 1 calc R . .
C5 C 0.3721(2) -0.2075(4) 0.9981(2) 0.0758(11) Uani 1 1 d . . .
H5 H 0.3383 -0.2580 0.9607 0.091 Uiso 1 1 calc R B .
C6 C 0.38742(18) -0.0636(4) 0.99334(16) 0.0539(8) Uani 1 1 d DU B .
C7 C 0.38695(17) 0.1608(4) 0.94752(16) 0.0480(8) Uani 1 1 d DU . .
C8 C 0.37302(16) 0.2763(3) 0.89794(15) 0.0423(7) Uani 1 1 d . A .
C9 C 0.40484(18) 0.4152(4) 0.91685(15) 0.0518(9) Uani 1 1 d . . .
H9 H 0.4334 0.4344 0.9623 0.062 Uiso 0.791(4) 1 calc PR A 1
C10 C 0.39546(17) 0.5243(4) 0.87072(15) 0.0508(8) Uani 1 1 d . A .
H10 H 0.4171 0.6161 0.8849 0.061 Uiso 1 1 calc R . .
C11 C 0.35350(15) 0.4974(3) 0.80256(15) 0.0405(7) Uani 1 1 d . . .
C12 C 0.32121(18) 0.3610(3) 0.78245(15) 0.0501(8) Uani 1 1 d . A .
H12 H 0.2931 0.3422 0.7369 0.060 Uiso 1 1 calc R . .
C13 C 0.33033(18) 0.2515(3) 0.82974(16) 0.0510(8) Uani 1 1 d . . .
H13 H 0.3076 0.1604 0.8156 0.061 Uiso 0.209(4) 1 calc PR A 2
C14 C 0.39934(17) 0.7147(3) 0.76123(15) 0.0446(8) Uani 1 1 d . . .
C15 C 0.36123(17) 0.8352(3) 0.71528(15) 0.0432(8) Uani 1 1 d . A .
C16 C 0.3921(2) 0.9646(4) 0.70298(16) 0.0543(9) Uani 1 1 d . . .
H16 H 0.4445 0.9832 0.7242 0.065 Uiso 1 1 calc R A .
C17 C 0.3442(3) 1.0635(4) 0.65928(19) 0.0694(11) Uani 1 1 d . A .
H17 H 0.3637 1.1512 0.6507 0.083 Uiso 1 1 calc R . .
C18 C 0.2658(3) 1.0337(4) 0.62734(19) 0.0744(11) Uani 1 1 d . . .
H18 H 0.2336 1.1022 0.5977 0.089 Uiso 1 1 calc R A .
C19 C 0.2352(2) 0.9037(4) 0.63905(17) 0.0596(9) Uani 1 1 d . A .
H19 H 0.1830 0.8838 0.6174 0.071 Uiso 1 1 calc R . .
C20 C 0.28427(16) 0.8050(3) 0.68358(14) 0.0425(7) Uani 1 1 d . . .
C21 C 0.26510(15) 0.6571(3) 0.70573(14) 0.0387(7) Uani 1 1 d . A .
C22 C 0.23308(15) 0.5511(3) 0.64698(14) 0.0374(7) Uani 1 1 d . . .
C23 C 0.27228(17) 0.5175(3) 0.60602(16) 0.0498(8) Uani 1 1 d . A .
H23 H 0.3198 0.5611 0.6157 0.060 Uiso 1 1 calc R . .
C24 C 0.24449(17) 0.4238(4) 0.55243(16) 0.0511(8) Uani 1 1 d . . .
H24 H 0.2735 0.4045 0.5273 0.061 Uiso 1 1 calc R A .
C25 C 0.17278(17) 0.3563(3) 0.53487(15) 0.0444(8) Uani 1 1 d . A .
C26 C 0.13332(17) 0.3870(4) 0.57557(15) 0.0494(8) Uani 1 1 d . . .
H26 H 0.0859 0.3433 0.5663 0.059 Uiso 1 1 calc R A .
C27 C 0.16370(16) 0.4820(3) 0.62985(14) 0.0414(7) Uani 1 1 d . A .
N4 N 0.14357(16) 0.2612(3) 0.48133(14) 0.0640(8) Uani 1 1 d U . .
C28 C 0.1786(3) 0.2394(5) 0.4326(2) 0.0900(14) Uani 1 1 d . A .
H28A H 0.1384 0.2428 0.3876 0.108 Uiso 1 1 calc R . .
H28B H 0.2132 0.3205 0.4366 0.108 Uiso 1 1 calc R . .
C29 C 0.2202(4) 0.1056(6) 0.4396(4) 0.179(3) Uani 1 1 d . . .
H29A H 0.2683 0.1123 0.4779 0.269 Uiso 1 1 calc R A .
H29B H 0.2297 0.0887 0.3996 0.269 Uiso 1 1 calc R . .
H29C H 0.1907 0.0258 0.4460 0.269 Uiso 1 1 calc R . .
C30 C 0.0727(2) 0.1751(5) 0.4703(2) 0.0865(14) Uani 1 1 d U A .
H30A H 0.0738 0.0839 0.4476 0.104 Uiso 1 1 calc R . .
H30B H 0.0710 0.1514 0.5135 0.104 Uiso 1 1 calc R . .
C31 C 0.0069(3) 0.2557(7) 0.4311(3) 0.136(2) Uani 1 1 d . . .
H31A H 0.0055 0.3452 0.4540 0.204 Uiso 1 1 calc R A .
H31B H -0.0382 0.1988 0.4244 0.204 Uiso 1 1 calc R . .
H31C H 0.0084 0.2781 0.3882 0.204 Uiso 1 1 calc R . .
C32 C 0.14168(17) 0.5957(3) 0.71944(15) 0.0460(8) Uani 1 1 d . A .
C33 C 0.20959(16) 0.6722(3) 0.73980(14) 0.0399(7) Uani 1 1 d . . .
C34 C 0.22458(18) 0.7649(4) 0.79462(17) 0.0553(9) Uani 1 1 d . A .
H34 H 0.2703 0.8176 0.8105 0.066 Uiso 1 1 calc R . .
C35 C 0.17515(19) 0.7829(4) 0.82672(17) 0.0610(10) Uani 1 1 d . . .
H35 H 0.1881 0.8465 0.8632 0.073 Uiso 1 1 calc R A .
C37 C 0.09024(18) 0.6100(4) 0.75082(16) 0.0567(9) Uani 1 1 d . . .
H37 H 0.0453 0.5549 0.7356 0.068 Uiso 1 1 calc R A .
C38 C 0.0678(2) 0.8320(4) 0.88833(19) 0.0737(11) Uani 1 1 d . A .
H38A H 0.0188 0.8650 0.8874 0.088 Uiso 1 1 calc R . .
H38B H 0.0937 0.9162 0.8795 0.088 Uiso 1 1 calc R . .
C39 C 0.1154(3) 0.7731(5) 0.9573(2) 0.0978(15) Uani 1 1 d . . .
H39A H 0.0901 0.6895 0.9663 0.147 Uiso 1 1 calc R . .
H39B H 0.1214 0.8476 0.9904 0.147 Uiso 1 1 calc R . .
H39C H 0.1649 0.7445 0.9592 0.147 Uiso 1 1 calc R . .
C36 C 0.10576(18) 0.7062(4) 0.80472(16) 0.0566(9) Uani 1 1 d . A .
N3 N 0.05422(17) 0.7236(4) 0.83491(15) 0.0823(10) Uani 1 1 d U . .
C40A C -0.0094(4) 0.6141(9) 0.8225(3) 0.0696(17) Uani 0.720(9) 1 d PU A 1
H40A H 0.0064 0.5187 0.8127 0.084 Uiso 0.720(9) 1 calc PR A 1
H40B H -0.0206 0.6052 0.8625 0.084 Uiso 0.720(9) 1 calc PR A 1
C41A C -0.0797(4) 0.6642(8) 0.7642(4) 0.096(2) Uani 0.720(9) 1 d PU A 1
H41A H -0.1202 0.5943 0.7560 0.145 Uiso 0.720(9) 1 calc PR A 1
H41B H -0.0683 0.6725 0.7247 0.145 Uiso 0.720(9) 1 calc PR A 1
H41C H -0.0955 0.7579 0.7744 0.145 Uiso 0.720(9) 1 calc PR A 1
C40B C -0.0301(10) 0.709(2) 0.7907(9) 0.072(3) Uani 0.280(9) 1 d PU A 2
H40C H -0.0390 0.7096 0.7433 0.087 Uiso 0.280(9) 1 calc PR A 2
H40D H -0.0599 0.7865 0.7995 0.087 Uiso 0.280(9) 1 calc PR A 2
C41B C -0.0500(12) 0.554(2) 0.8131(10) 0.105(5) Uani 0.280(9) 1 d PU A 2
H41D H -0.1030 0.5313 0.7871 0.157 Uiso 0.280(9) 1 calc PR A 2
H41E H -0.0408 0.5566 0.8601 0.157 Uiso 0.280(9) 1 calc PR A 2
H41F H -0.0182 0.4801 0.8055 0.157 Uiso 0.280(9) 1 calc PR A 2
N2 N 0.34326(12) 0.6124(3) 0.75539(12) 0.0414(6) Uani 1 1 d . A .
O2 O 0.46712(11) 0.7041(3) 0.79855(11) 0.0631(7) Uani 1 1 d . A .
O3 O 0.11802(12) 0.5006(3) 0.66570(11) 0.0612(7) Uani 1 1 d . . .
O1A O 0.2954(2) 0.1229(3) 0.80820(14) 0.0745(10) Uani 0.791(4) 1 d PD A 1
H1OA H 0.305(3) 0.074(5) 0.8441(15) 0.089 Uiso 0.791(4) 1 d PD A 1
O1B O 0.4396(8) 0.4323(12) 0.9806(5) 0.0745(10) Uani 0.209(4) 1 d PD A 2
H1OB H 0.439(10) 0.356(11) 1.002(7) 0.089 Uiso 0.209(4) 1 d PD A 2
N1A N 0.3602(3) 0.0359(6) 0.9372(2) 0.0510(12) Uani 0.765(4) 1 d PDU B 1
S1A S 0.44628(8) 0.19637(16) 1.03423(7) 0.0540(5) Uani 0.765(4) 1 d PDU B 1
N1B N 0.4291(9) 0.1584(14) 1.0077(7) 0.053(3) Uani 0.235(4) 1 d PDU B 2
S1B S 0.3504(4) -0.0264(7) 0.9144(3) 0.0668(17) Uani 0.235(4) 1 d PDU B 2

loop_
_atom_site_aniso_label
_atom_site_aniso_U_11
_atom_site_aniso_U_22
_atom_site_aniso_U_33
_atom_site_aniso_U_23
_atom_site_aniso_U_13
_atom_site_aniso_U_12
C1 0.0413(17) 0.062(2) 0.062(2) 0.0039(17) 0.0256(16) -0.0003(16)
C2 0.048(2) 0.125(4) 0.053(2) -0.001(2) 0.0197(18) -0.002(2)
C3 0.063(3) 0.137(5) 0.081(3) 0.058(3) 0.046(3) 0.041(3)
C4 0.103(4) 0.065(3) 0.123(4) 0.025(3) 0.074(3) 0.019(3)
C5 0.097(3) 0.063(3) 0.088(3) -0.006(2) 0.058(3) -0.009(2)
C6 0.0508(18) 0.065(2) 0.0525(19) 0.0045(17) 0.0277(16) -0.0028(17)
C7 0.0351(16) 0.054(2) 0.0538(19) 0.0021(17) 0.0166(15) -0.0049(15)
C8 0.0367(16) 0.045(2) 0.0433(17) 0.0021(15) 0.0136(14) -0.0014(15)
C9 0.0498(19) 0.058(2) 0.0367(17) -0.0058(16) 0.0057(15) -0.0085(17)
C10 0.0536(19) 0.045(2) 0.0452(18) -0.0046(16) 0.0099(16) -0.0103(16)
C11 0.0342(15) 0.0388(19) 0.0471(18) -0.0009(15) 0.0147(14) -0.0009(14)
C12 0.0556(19) 0.042(2) 0.0422(17) -0.0043(15) 0.0077(15) -0.0072(16)
C13 0.055(2) 0.0369(19) 0.054(2) -0.0026(16) 0.0140(17) -0.0091(16)
C14 0.0376(17) 0.047(2) 0.0505(19) -0.0044(15) 0.0182(15) -0.0058(15)
C15 0.0477(18) 0.0395(19) 0.0470(18) -0.0060(15) 0.0237(15) -0.0096(15)
C16 0.063(2) 0.054(2) 0.051(2) -0.0079(17) 0.0280(18) -0.0174(18)
C17 0.102(3) 0.045(2) 0.068(2) 0.002(2) 0.041(2) -0.014(2)
C18 0.095(3) 0.050(2) 0.076(3) 0.021(2) 0.032(2) 0.007(2)
C19 0.056(2) 0.052(2) 0.065(2) 0.0125(18) 0.0187(18) 0.0040(18)
C20 0.0458(17) 0.0400(19) 0.0448(17) -0.0022(15) 0.0210(15) -0.0037(15)
C21 0.0335(15) 0.0385(18) 0.0434(17) 0.0022(14) 0.0146(14) -0.0025(13)
C22 0.0357(15) 0.0356(17) 0.0418(16) 0.0038(14) 0.0163(14) 0.0001(13)
C23 0.0396(17) 0.055(2) 0.059(2) -0.0060(17) 0.0237(16) -0.0088(16)
C24 0.0496(19) 0.059(2) 0.055(2) -0.0068(17) 0.0320(17) -0.0045(17)
C25 0.0472(18) 0.046(2) 0.0429(17) -0.0020(15) 0.0205(16) -0.0012(15)
C26 0.0398(17) 0.061(2) 0.0486(19) -0.0104(16) 0.0187(16) -0.0141(16)
C27 0.0369(16) 0.050(2) 0.0408(17) -0.0016(15) 0.0189(14) -0.0029(15)
N4 0.0652(17) 0.081(2) 0.0540(17) -0.0255(16) 0.0322(15) -0.0110(15)
C28 0.097(3) 0.108(4) 0.081(3) -0.041(3) 0.053(3) -0.035(3)
C29 0.234(8) 0.106(5) 0.309(10) -0.047(5) 0.226(8) -0.031(5)
C30 0.059(2) 0.111(4) 0.084(3) -0.051(3) 0.023(2) -0.022(2)
C31 0.110(4) 0.181(6) 0.101(4) -0.027(4) 0.025(3) 0.025(4)
C32 0.0436(18) 0.057(2) 0.0397(17) -0.0095(16) 0.0182(15) -0.0071(16)
C33 0.0396(16) 0.0378(18) 0.0427(17) -0.0005(14) 0.0168(14) -0.0006(14)
C34 0.0452(18) 0.058(2) 0.066(2) -0.0148(18) 0.0250(17) -0.0122(16)
C35 0.055(2) 0.070(3) 0.060(2) -0.0238(19) 0.0251(18) -0.0059(19)
C37 0.0422(18) 0.082(3) 0.053(2) -0.0162(19) 0.0260(17) -0.0162(18)
C38 0.072(2) 0.085(3) 0.077(3) -0.018(2) 0.043(2) 0.004(2)
C39 0.124(4) 0.091(3) 0.079(3) -0.024(3) 0.041(3) -0.013(3)
C36 0.0471(19) 0.079(3) 0.050(2) -0.0132(19) 0.0267(17) -0.0049(18)
N3 0.0592(18) 0.128(3) 0.073(2) -0.044(2) 0.0400(17) -0.0225(18)
C40A 0.062(3) 0.100(5) 0.059(3) -0.013(3) 0.037(3) -0.010(3)
C41A 0.069(4) 0.109(5) 0.098(5) -0.019(4) 0.019(4) -0.009(4)
C40B 0.059(5) 0.106(7) 0.064(6) -0.021(5) 0.037(5) -0.009(6)
C41B 0.086(9) 0.106(10) 0.099(9) -0.006(8) 0.011(8) -0.018(8)
N2 0.0338(13) 0.0404(15) 0.0461(14) 0.0003(12) 0.0114(11) -0.0047(11)
O2 0.0353(12) 0.0723(17) 0.0737(16) 0.0084(13) 0.0129(12) -0.0079(11)
O3 0.0499(13) 0.0844(18) 0.0591(14) -0.0307(13) 0.0321(12) -0.0266(12)
O1A 0.117(3) 0.0424(19) 0.0462(17) -0.0038(14) 0.0129(18) -0.0318(18)
O1B 0.117(3) 0.0424(19) 0.0462(17) -0.0038(14) 0.0129(18) -0.0318(18)
N1A 0.056(2) 0.053(3) 0.043(3) -0.006(2) 0.018(2) 0.000(2)
S1A 0.0508(8) 0.0614(9) 0.0411(8) 0.0020(6) 0.0087(6) -0.0133(6)
N1B 0.044(5) 0.057(5) 0.054(5) -0.004(5) 0.015(4) -0.005(5)
S1B 0.072(3) 0.070(4) 0.054(3) -0.002(2) 0.019(3) -0.014(3)

loop_
_atom_type_symbol
_atom_type_description
_atom_type_scat_dispersion_real
_atom_type_scat_dispersion_imag
_atom_type_scat_source
C C 0.0033 0.0016 'International Tables Vol C Tables 4.2.6.8 and 6.1.1.4'
H H 0.0000 0.0000 'International Tables Vol C Tables 4.2.6.8 and 6.1.1.4'
N N 0.0061 0.0033 'International Tables Vol C Tables 4.2.6.8 and 6.1.1.4'
O O 0.0106 0.0060 'International Tables Vol C Tables 4.2.6.8 and 6.1.1.4'
S S 0.1246 0.1234 'International Tables Vol C Tables 4.2.6.8 and 6.1.1.4'

loop_
_geom_angle_atom_site_label_1
_geom_angle_atom_site_label_2
_geom_angle_atom_site_label_3
_geom_angle
_geom_angle_site_symmetry_1
_geom_angle_site_symmetry_3
C6 C1 C2 120.2(3) . .
C6 C1 N1B 94.1(5) . .
C2 C1 N1B 145.4(6) . .
C6 C1 S1A 115.7(3) . .
C2 C1 S1A 124.0(3) . .
N1B C1 S1A 21.9(5) . .
C3 C2 C1 116.4(4) . .
C4 C3 C2 120.4(4) . .
C5 C4 C3 122.2(4) . .
C4 C5 C6 118.9(4) . .
C5 C6 C1 121.8(3) . .
C5 C6 N1A 131.2(4) . .
C1 C6 N1A 107.0(3) . .
C5 C6 S1B 105.6(4) . .
C1 C6 S1B 132.0(4) . .
N1A C6 S1B 26.9(2) . .
N1B C7 N1A 103.0(7) . .
N1B C7 C8 130.3(6) . .
N1A C7 C8 126.6(3) . .
N1B C7 S1A 11.5(6) . .
N1A C7 S1A 113.6(3) . .
C8 C7 S1A 119.7(3) . .
N1B C7 S1B 112.0(6) . .
N1A C7 S1B 12.6(3) . .
C8 C7 S1B 116.6(3) . .
S1A C7 S1B 123.2(3) . .
C13 C8 C9 117.5(3) . .
C13 C8 C7 121.6(3) . .
C9 C8 C7 120.9(3) . .
O1B C9 C10 123.9(6) . .
O1B C9 C8 113.9(6) . .
C10 C9 C8 122.1(3) . .
C9 C10 C11 119.8(3) . .
C12 C11 C10 119.3(3) . .
C12 C11 N2 121.5(3) . .
C10 C11 N2 119.1(3) . .
C11 C12 C13 120.4(3) . .
O1A C13 C12 118.3(3) . .
O1A C13 C8 120.8(3) . .
C12 C13 C8 120.8(3) . .
O2 C14 N2 125.3(3) . .
O2 C14 C15 127.9(3) . .
N2 C14 C15 106.8(2) . .
C20 C15 C16 121.4(3) . .
C20 C15 C14 109.2(3) . .
C16 C15 C14 129.4(3) . .
C17 C16 C15 118.6(3) . .
C16 C17 C18 120.2(3) . .
C19 C18 C17 121.1(3) . .
C20 C19 C18 118.1(3) . .
C15 C20 C19 120.6(3) . .
C15 C20 C21 111.1(3) . .
C19 C20 C21 128.3(3) . .
N2 C21 C33 111.0(2) . .
N2 C21 C22 112.3(2) . .
C33 C21 C22 109.8(2) . .
N2 C21 C20 100.0(2) . .
C33 C21 C20 111.8(2) . .
C22 C21 C20 111.6(2) . .
C27 C22 C23 115.0(3) . .
C27 C22 C21 122.9(3) . .
C23 C22 C21 122.2(3) . .
C24 C23 C22 123.4(3) . .
C23 C24 C25 120.8(3) . .
N4 C25 C26 121.4(3) . .
N4 C25 C24 122.0(3) . .
C26 C25 C24 116.6(3) . .
C27 C26 C25 120.9(3) . .
C22 C27 O3 122.6(3) . .
C22 C27 C26 123.3(3) . .
O3 C27 C26 114.1(2) . .
C25 N4 C28 123.0(3) . .
C25 N4 C30 120.3(3) . .
C28 N4 C30 116.7(3) . .
C29 C28 N4 115.4(4) . .
C31 C30 N4 110.5(4) . .
C33 C32 O3 122.8(3) . .
C33 C32 C37 122.9(3) . .
O3 C32 C37 114.3(3) . .
C32 C33 C34 115.6(3) . .
C32 C33 C21 122.9(3) . .
C34 C33 C21 121.5(3) . .
C35 C34 C33 123.4(3) . .
C34 C35 C36 120.4(3) . .
C36 C37 C32 120.4(3) . .
N3 C38 C39 112.9(3) . .
N3 C36 C37 120.7(3) . .
N3 C36 C35 121.9(3) . .
C37 C36 C35 117.3(3) . .
C36 N3 C38 120.9(3) . .
C36 N3 C40A 120.4(3) . .
C38 N3 C40A 117.9(3) . .
C36 N3 C40B 117.5(6) . .
C38 N3 C40B 111.8(7) . .
C40A N3 C40B 41.8(7) . .
C41A C40A N3 109.3(6) . .
N3 C40B C41B 101.9(15) . .
C14 N2 C11 123.4(2) . .
C14 N2 C21 112.9(2) . .
C11 N2 C21 121.9(2) . .
C32 O3 C27 118.9(2) . .
C7 N1A C6 116.5(4) . .
C1 S1A C7 86.75(17) . .
C7 N1B C1 119.2(9) . .
C6 S1B C7 81.2(3) . .

loop_
_geom_bond_atom_site_label_1
_geom_bond_atom_site_label_2
_geom_bond_distance
_geom_bond_site_symmetry_2
C1 C6 1.382(4) .
C1 C2 1.411(5) .
C1 N1B 1.551(12) .
C1 S1A 1.705(4) .
C2 C3 1.400(6) .
C3 C4 1.388(6) .
C4 C5 1.334(6) .
C5 C6 1.357(5) .
C6 N1A 1.437(5) .
C6 S1B 1.601(6) .
C7 N1B 1.227(13) .
C7 N1A 1.231(6) .
C7 C8 1.449(4) .
C7 S1A 1.791(3) .
C7 S1B 1.875(6) .
C8 C13 1.390(4) .
C8 C9 1.393(4) .
C9 O1B 1.279(11) .
C9 C10 1.368(4) .
C10 C11 1.390(4) .
C11 C12 1.378(4) .
C11 N2 1.421(4) .
C12 C13 1.389(4) .
C13 O1A 1.336(4) .
C14 O2 1.221(3) .
C14 N2 1.382(4) .
C14 C15 1.465(4) .
C15 C20 1.372(4) .
C15 C16 1.389(4) .
C16 C17 1.361(5) .
C17 C18 1.395(5) .
C18 C19 1.386(5) .
C19 C20 1.375(4) .
C20 C21 1.522(4) .
C21 N2 1.501(3) .
C21 C33 1.509(4) .
C21 C22 1.517(4) .
C22 C27 1.371(4) .
C22 C23 1.395(4) .
C23 C24 1.365(4) .
C24 C25 1.401(4) .
C25 N4 1.374(4) .
C25 C26 1.389(4) .
C26 C27 1.386(4) .
C27 O3 1.381(3) .
N4 C28 1.462(4) .
N4 C30 1.491(4) .
C28 C29 1.428(6) .
C30 C31 1.407(6) .
C32 C33 1.374(4) .
C32 O3 1.374(3) .
C32 C37 1.396(4) .
C33 C34 1.390(4) .
C34 C35 1.377(4) .
C35 C36 1.397(4) .
C37 C36 1.392(4) .
C38 N3 1.462(4) .
C38 C39 1.502(5) .
C36 N3 1.381(4) .
N3 C40A 1.506(8) .
N3 C40B 1.510(18) .
C40A C41A 1.497(11) .
C40B C41B 1.58(3) .
